data_4134178
loop_
_publ_author_name
'Patel, Harshal D.'
'Tran, Thanh-Huyen'
'Sumby, Christopher J.'
'Pa\<steka, Luk\'a\<s F'
'Fallon, Thomas'

_publ_section_title
;
 Boronate Ester Bullvalenes.
;
_journal_issue 8
_journal_name_full 'Journal of the American Chemical Society'
_journal_page_first 3680
_journal_page_last 3685
_journal_paper_doi 10.1021/jacs.9b12930
_journal_volume 142
_journal_year 2020
_chemical_formula_moiety 'C21 H15 F3 N2'
_chemical_formula_sum 'C21 H15 F3 N2'
_chemical_formula_weight 352.35
_space_group_crystal_system triclinic
_space_group_IT_number 2
_space_group_name_Hall '-P 1'
_space_group_name_H-M_alt 'P -1'
_atom_sites_solution_hydrogens geom
_atom_sites_solution_primary direct
_audit_creation_date 2019-10-10
_audit_creation_method
;
Olex2 1.2
(compiled 2018.05.29 svn.r3508 for OlexSys, GUI svn.r5506)
;
_cell_angle_alpha 77.465(6)
_cell_angle_beta 79.509(6)
_cell_angle_gamma 86.865(6)
_cell_formula_units_Z 2
_cell_length_a 6.0199(5)
_cell_length_b 10.2544(8)
_cell_length_c 13.5415(10)
_cell_measurement_reflns_used 1976
_cell_measurement_temperature 150(2)
_cell_measurement_theta_max 26.9020
_cell_measurement_theta_min 4.0000
_cell_volume 802.26(11)
_computing_cell_refinement 'CrysAlisPro 1.171.38.46 (Rigaku OD, 2015)'
_computing_data_collection 'CrysAlisPro 1.171.38.46 (Rigaku OD, 2015)'
_computing_data_reduction 'CrysAlisPro 1.171.38.46 (Rigaku OD, 2015)'
_computing_molecular_graphics 'Olex2 (Dolomanov et al., 2009)'
_computing_publication_material 'Olex2 (Dolomanov et al., 2009)'
_computing_structure_refinement 'ShelXL (Sheldrick, 2015)'
_computing_structure_solution 'ShelXS (Sheldrick, 2008)'
_diffrn_ambient_environment N~2~
_diffrn_ambient_temperature 150(2)
_diffrn_detector 'CCD plate'
_diffrn_detector_area_resol_mean 16.1695
_diffrn_detector_type Eos
_diffrn_measured_fraction_theta_full 0.962
_diffrn_measured_fraction_theta_max 0.870
_diffrn_measurement_details
;
List of Runs (angles in degrees, time in seconds):

  # Type    Start    End  Width  t~exp~   \w     \q     \k     \f   Frames
--------------------------------------------------------------------------
  1  \w    -56.00  42.00   1.00   35.00    --   16.60 -37.00-150.00   98
  2  \w    -13.00  87.00   1.00   35.00    --   16.60  77.00 120.00  100
  3  \w     -9.00  89.00   1.00   35.00    --   16.60  37.00  30.00   98
  4  \w    -25.00  25.00   1.00   35.00    --  -17.14 -99.00 150.00   50
  5  \w    -25.00  25.00   1.00   35.00    --  -17.14 -99.00   0.00   50
  6  \w    -25.00  33.00   1.00   35.00    --   16.60 -99.00   0.00   58
  7  \w     32.00  93.00   1.00   35.00    --   16.60-178.00-120.00   61
  8  \w     -5.00  85.00   1.00   35.00    --   16.60  57.00-120.00   90
  9  \w    -52.00  37.00   1.00   35.00    --   16.60 -57.00  90.00   89
 10  \w    -93.00 -35.00   1.00   35.00    --  -17.14-178.00-150.00   58
 11  \w    -94.00 -32.00   1.00   35.00    --  -17.14 178.00 -60.00   62
;
_diffrn_measurement_device 'four-circle diffractometer'
_diffrn_measurement_device_type 'Xcalibur, Eos'
_diffrn_measurement_method '\w scans'
_diffrn_orient_matrix_type 'CrysAlisPro convention (1999,Acta A55,543-557)'
_diffrn_orient_matrix_UB_11 0.0541550000
_diffrn_orient_matrix_UB_12 0.0312240000
_diffrn_orient_matrix_UB_13 -0.0499285000
_diffrn_orient_matrix_UB_21 0.0774788000
_diffrn_orient_matrix_UB_22 -0.0546011000
_diffrn_orient_matrix_UB_23 -0.0005784000
_diffrn_orient_matrix_UB_31 -0.0736655000
_diffrn_orient_matrix_UB_32 -0.0326516000
_diffrn_orient_matrix_UB_33 -0.0218314000
_diffrn_radiation_monochromator graphite
_diffrn_radiation_probe x-ray
_diffrn_radiation_type MoK\a
_diffrn_radiation_wavelength 0.71073
_diffrn_reflns_av_R_equivalents 0.0597
_diffrn_reflns_av_unetI/netI 0.0837
_diffrn_reflns_Laue_measured_fraction_full 0.962
_diffrn_reflns_Laue_measured_fraction_max 0.870
_diffrn_reflns_limit_h_max 7
_diffrn_reflns_limit_h_min -7
_diffrn_reflns_limit_k_max 12
_diffrn_reflns_limit_k_min -13
_diffrn_reflns_limit_l_max 17
_diffrn_reflns_limit_l_min -17
_diffrn_reflns_number 12608
_diffrn_reflns_point_group_measured_fraction_full 0.962
_diffrn_reflns_point_group_measured_fraction_max 0.870
_diffrn_reflns_theta_full 27.000
_diffrn_reflns_theta_max 28.374
_diffrn_reflns_theta_min 3.355
_diffrn_source 'fine-focus sealed X-ray tube'
_diffrn_source_type 'Enhance (Mo) X-ray Source'
_exptl_absorpt_coefficient_mu 0.111
_exptl_absorpt_correction_T_max 1.00000
_exptl_absorpt_correction_T_min 0.98422
_exptl_absorpt_correction_type multi-scan
_exptl_absorpt_process_details
;
CrysAlisPro 1.171.38.46 (Rigaku Oxford Diffraction, 2015)
Empirical absorption correction using spherical harmonics,
 implemented in SCALE3 ABSPACK scaling algorithm.
;
_exptl_crystal_colour colourless
_exptl_crystal_density_diffrn 1.459
_exptl_crystal_description rod
_exptl_crystal_F_000 364
_exptl_crystal_size_max 0.35
_exptl_crystal_size_mid 0.05
_exptl_crystal_size_min 0.02
_refine_diff_density_max 0.240
_refine_diff_density_min -0.293
_refine_diff_density_rms 0.056
_refine_ls_extinction_method none
_refine_ls_goodness_of_fit_ref 1.049
_refine_ls_hydrogen_treatment constr
_refine_ls_matrix_type full
_refine_ls_number_parameters 235
_refine_ls_number_reflns 3491
_refine_ls_number_restraints 0
_refine_ls_restrained_S_all 1.049
_refine_ls_R_factor_all 0.1036
_refine_ls_R_factor_gt 0.0587
_refine_ls_shift/su_max 0.000
_refine_ls_shift/su_mean 0.000
_refine_ls_structure_factor_coef Fsqd
_refine_ls_weighting_details 'w=1/[\s^2^(Fo^2^)+(0.0329P)^2^+0.1161P] where P=(Fo^2^+2Fc^2^)/3'
_refine_ls_weighting_scheme calc
_refine_ls_wR_factor_gt 0.0964
_refine_ls_wR_factor_ref 0.1117
_reflns_Friedel_coverage 0.000
_reflns_number_gt 2308
_reflns_number_total 3491
_reflns_threshold_expression 'I > 2\s(I)'
_cod_data_source_file ja9b12930_si_002.cif
_cod_data_source_block HP353
_cod_depositor_comments 'Adding full bibliography for 4134168--4134181.cif.'
_cod_database_code 4134178
_shelxl_version_number 2014/6
_chemical_oxdiff_formula C21H15F3N2
_chemical_oxdiff_usercomment 'colourless rod (fragment) 0.35 x 0.05 x 0.02'
_shelx_space_group_comment
;
The symmetry employed for this shelxl refinement is uniquely defined
by the following loop, which should always be used as a source of
symmetry information in preference to the above space-group names.
They are only intended as comments.
;
_shelx_estimated_absorpt_t_max 0.998
_shelx_estimated_absorpt_t_min 0.962
_reflns_odcompleteness_completeness 99.83
_reflns_odcompleteness_iscentric 1
_reflns_odcompleteness_theta 25.30
_olex2_refinement_description
;
1. Fixed Uiso
 At 1.2 times of:
  All C(H) groups
2.a Ternary CH refined with riding coordinates:
 C1(H1), C4(H4), C5(H5), C10(H10)
2.b Aromatic/amide H refined with riding coordinates:
 C3(H3), C6(H6), C8(H8), C9(H9), C12(H12), C14(H14), C16(H16), C22(H22),
 C23(H23), C25(H25), C26(H26)
;
_olex2_submission_special_instructions 'No special instructions were received'
_oxdiff_exptl_absorpt_empirical_details
;
Empirical correction (ABSPACK) includes:
- Absorption correction using spherical harmonics
- Frame scaling
;
_oxdiff_exptl_absorpt_empirical_full_max 1.074
_oxdiff_exptl_absorpt_empirical_full_min 0.948

loop_
_space_group_symop_operation_xyz
'x, y, z'
'-x, -y, -z'

loop_
_atom_site_label
_atom_site_type_symbol
_atom_site_fract_x
_atom_site_fract_y
_atom_site_fract_z
_atom_site_U_iso_or_equiv
_atom_site_adp_type
_atom_site_occupancy
_atom_site_site_symmetry_order
_atom_site_calc_flag
_atom_site_refinement_flags_posn
_atom_site_refinement_flags_adp
_atom_site_refinement_flags_occupancy
_atom_site_disorder_assembly
_atom_site_disorder_group
C1 C -0.0392(3) 1.2157(2) 0.67209(15) 0.0172(5) Uani 1 1 d . . . . .
H1 H -0.0429 1.1244 0.6575 0.021 Uiso 1 1 calc R . . . .
C2 C 0.1223(3) 1.2998(2) 0.58445(15) 0.0154(5) Uani 1 1 d . . . . .
C3 C 0.1577(3) 1.4284(2) 0.58013(15) 0.0174(5) Uani 1 1 d . . . . .
H3 H 0.2582 1.4731 0.5216 0.021 Uiso 1 1 calc R . . . .
C4 C 0.0598(3) 1.5090(2) 0.65513(16) 0.0186(5) Uani 1 1 d . . . . .
H4 H 0.1125 1.6034 0.6368 0.022 Uiso 1 1 calc R . . . .
C5 C 0.0166(3) 1.4491(2) 0.77074(16) 0.0199(5) Uani 1 1 d . . . . .
H5 H 0.0460 1.5121 0.8137 0.024 Uiso 1 1 calc R . . . .
C6 C 0.0712(3) 1.3088(2) 0.81273(16) 0.0184(5) Uani 1 1 d . . . . .
H6 H 0.1271 1.2916 0.8756 0.022 Uiso 1 1 calc R . . . .
C7 C 0.0512(3) 1.2021(2) 0.77255(15) 0.0163(5) Uani 1 1 d . . . . .
C8 C -0.2770(3) 1.2724(2) 0.68186(15) 0.0201(5) Uani 1 1 d . . . . .
H8 H -0.3932 1.2183 0.6741 0.024 Uiso 1 1 calc R . . . .
C9 C -0.3352(4) 1.3929(2) 0.70058(16) 0.0237(5) Uani 1 1 d . . . . .
H9 H -0.4907 1.4174 0.7055 0.028 Uiso 1 1 calc R . . . .
C10 C -0.1819(3) 1.4916(2) 0.71431(16) 0.0214(5) Uani 1 1 d . . . . .
H10 H -0.2584 1.5767 0.7275 0.026 Uiso 1 1 calc R . . . .
N11 N 0.5962(3) 1.19641(19) 0.39350(14) 0.0266(5) Uani 1 1 d . . . . .
C12 C 0.4815(4) 1.1120(2) 0.36020(17) 0.0263(6) Uani 1 1 d . . . . .
H12 H 0.5646 1.0682 0.3098 0.032 Uiso 1 1 calc R . . . .
N13 N 0.2637(3) 1.08202(18) 0.38955(14) 0.0259(5) Uani 1 1 d . . . . .
C14 C 0.1503(4) 1.1442(2) 0.46118(16) 0.0215(5) Uani 1 1 d . . . . .
H14 H -0.0059 1.1264 0.4840 0.026 Uiso 1 1 calc R . . . .
C15 C 0.2480(3) 1.23299(19) 0.50387(15) 0.0150(5) Uani 1 1 d . . . . .
C16 C 0.4757(4) 1.2552(2) 0.46534(16) 0.0214(5) Uani 1 1 d . . . . .
H16 H 0.5506 1.3159 0.4917 0.026 Uiso 1 1 calc R . . . .
C21 C 0.1198(3) 1.0668(2) 0.82398(15) 0.0168(5) Uani 1 1 d . . . . .
C22 C 0.3092(3) 1.0490(2) 0.87182(15) 0.0200(5) Uani 1 1 d . . . . .
H22 H 0.3913 1.1247 0.8736 0.024 Uiso 1 1 calc R . . . .
C23 C 0.3794(4) 0.9227(2) 0.91667(16) 0.0219(5) Uani 1 1 d . . . . .
H23 H 0.5090 0.9124 0.9487 0.026 Uiso 1 1 calc R . . . .
C24 C 0.2606(4) 0.8111(2) 0.91495(16) 0.0203(5) Uani 1 1 d . . . . .
C25 C 0.0707(4) 0.8269(2) 0.86865(16) 0.0228(5) Uani 1 1 d . . . . .
H25 H -0.0125 0.7510 0.8681 0.027 Uiso 1 1 calc R . . . .
C26 C 0.0024(3) 0.9532(2) 0.82323(16) 0.0200(5) Uani 1 1 d . . . . .
H26 H -0.1268 0.9630 0.7909 0.024 Uiso 1 1 calc R . . . .
C27 C 0.3517(4) 0.6763(2) 0.95512(18) 0.0286(6) Uani 1 1 d . . . . .
F28 F 0.5180(3) 0.63760(15) 0.88687(12) 0.0625(5) Uani 1 1 d . . . . .
F29 F 0.1969(2) 0.58091(13) 0.97955(11) 0.0443(4) Uani 1 1 d . . . . .
F30 F 0.4410(2) 0.67037(13) 1.03974(11) 0.0451(4) Uani 1 1 d . . . . .

loop_
_atom_site_aniso_label
_atom_site_aniso_U_11
_atom_site_aniso_U_22
_atom_site_aniso_U_33
_atom_site_aniso_U_23
_atom_site_aniso_U_13
_atom_site_aniso_U_12
C1 0.0197(12) 0.0170(12) 0.0154(11) -0.0032(9) -0.0037(9) -0.0025(9)
C2 0.0135(11) 0.0182(12) 0.0152(11) -0.0033(9) -0.0047(9) -0.0001(9)
C3 0.0161(12) 0.0195(12) 0.0152(11) -0.0011(9) -0.0016(9) -0.0009(9)
C4 0.0205(12) 0.0145(11) 0.0202(12) -0.0045(9) -0.0014(9) 0.0009(9)
C5 0.0224(12) 0.0193(12) 0.0193(12) -0.0078(10) -0.0034(10) 0.0031(9)
C6 0.0194(12) 0.0233(12) 0.0128(11) -0.0035(9) -0.0036(9) -0.0002(9)
C7 0.0128(11) 0.0194(12) 0.0152(11) -0.0024(9) 0.0002(9) -0.0009(9)
C8 0.0164(12) 0.0282(13) 0.0145(11) -0.0002(10) -0.0028(9) -0.0067(10)
C9 0.0127(12) 0.0370(15) 0.0180(12) -0.0015(11) -0.0004(9) 0.0041(10)
C10 0.0202(12) 0.0211(12) 0.0206(12) -0.0034(10) -0.0011(10) 0.0066(9)
N11 0.0225(11) 0.0343(12) 0.0258(11) -0.0153(9) 0.0000(9) -0.0022(9)
C12 0.0299(14) 0.0278(14) 0.0221(13) -0.0109(11) -0.0002(11) 0.0008(11)
N13 0.0242(11) 0.0278(11) 0.0265(11) -0.0122(9) 0.0020(9) -0.0042(9)
C14 0.0182(12) 0.0232(13) 0.0231(12) -0.0072(10) -0.0007(10) -0.0013(9)
C15 0.0185(12) 0.0127(11) 0.0129(11) 0.0011(9) -0.0050(9) -0.0002(9)
C16 0.0209(13) 0.0233(13) 0.0217(12) -0.0080(10) -0.0034(10) -0.0034(10)
C21 0.0181(12) 0.0201(12) 0.0113(11) -0.0042(9) 0.0009(9) 0.0007(9)
C22 0.0233(12) 0.0206(12) 0.0177(12) -0.0061(10) -0.0045(10) -0.0026(9)
C23 0.0242(13) 0.0248(13) 0.0179(12) -0.0056(10) -0.0063(10) 0.0032(10)
C24 0.0259(13) 0.0178(12) 0.0145(11) -0.0020(9) 0.0011(10) 0.0016(10)
C25 0.0247(13) 0.0187(12) 0.0235(13) -0.0035(10) -0.0003(10) -0.0044(10)
C26 0.0154(12) 0.0222(13) 0.0214(12) -0.0033(10) -0.0021(9) -0.0010(9)
C27 0.0366(15) 0.0227(14) 0.0235(13) -0.0046(11) 0.0013(12) 0.0020(11)
F28 0.0775(12) 0.0430(10) 0.0462(10) -0.0003(8) 0.0224(9) 0.0332(9)
F29 0.0543(10) 0.0205(8) 0.0564(10) 0.0030(7) -0.0175(8) -0.0040(7)
F30 0.0609(11) 0.0309(9) 0.0461(10) 0.0001(7) -0.0286(8) 0.0083(7)

loop_
_atom_type_symbol
_atom_type_description
_atom_type_scat_dispersion_real
_atom_type_scat_dispersion_imag
_atom_type_scat_source
C C 0.0033 0.0016 'International Tables Vol C Tables 4.2.6.8 and 6.1.1.4'
H H 0.0000 0.0000 'International Tables Vol C Tables 4.2.6.8 and 6.1.1.4'
N N 0.0061 0.0033 'International Tables Vol C Tables 4.2.6.8 and 6.1.1.4'
F F 0.0171 0.0103 'International Tables Vol C Tables 4.2.6.8 and 6.1.1.4'

loop_
_geom_angle_atom_site_label_1
_geom_angle_atom_site_label_2
_geom_angle_atom_site_label_3
_geom_angle
_geom_angle_site_symmetry_1
_geom_angle_site_symmetry_3
_geom_angle_publ_flag
C2 C1 C7 109.38(16) . . ?
C8 C1 C2 112.38(17) . . ?
C8 C1 C7 110.93(17) . . ?
C3 C2 C1 122.27(18) . . ?
C3 C2 C15 119.87(19) . . ?
C15 C2 C1 117.83(17) . . ?
C2 C3 C4 127.70(19) . . ?
C3 C4 C5 121.44(18) . . ?
C3 C4 C10 122.75(18) . . ?
C10 C4 C5 59.90(13) . . ?
C6 C5 C4 122.18(17) . . ?
C6 C5 C10 123.16(18) . . ?
C10 C5 C4 59.90(13) . . ?
C7 C6 C5 127.60(19) . . ?
C6 C7 C1 121.49(19) . . ?
C6 C7 C21 120.64(18) . . ?
C21 C7 C1 117.87(17) . . ?
C9 C8 C1 124.54(19) . . ?
C8 C9 C10 126.2(2) . . ?
C4 C10 C5 60.20(13) . . ?
C9 C10 C4 122.65(18) . . ?
C9 C10 C5 121.37(19) . . ?
C12 N11 C16 114.97(19) . . ?
N13 C12 N11 127.4(2) . . ?
C12 N13 C14 115.22(18) . . ?
N13 C14 C15 123.7(2) . . ?
C14 C15 C2 123.46(18) . . ?
C14 C15 C16 114.62(18) . . ?
C16 C15 C2 121.92(18) . . ?
N11 C16 C15 124.01(19) . . ?
C22 C21 C7 120.65(18) . . ?
C22 C21 C26 117.9(2) . . ?
C26 C21 C7 121.39(18) . . ?
C23 C22 C21 121.1(2) . . ?
C22 C23 C24 120.1(2) . . ?
C23 C24 C27 118.9(2) . . ?
C25 C24 C23 119.7(2) . . ?
C25 C24 C27 121.3(2) . . ?
C26 C25 C24 119.9(2) . . ?
C25 C26 C21 121.3(2) . . ?
F28 C27 C24 111.97(19) . . ?
F28 C27 F30 105.50(19) . . ?
F29 C27 C24 113.4(2) . . ?
F29 C27 F28 106.22(18) . . ?
F29 C27 F30 106.17(19) . . ?
F30 C27 C24 112.94(18) . . ?

loop_
_geom_bond_atom_site_label_1
_geom_bond_atom_site_label_2
_geom_bond_distance
_geom_bond_site_symmetry_2
_geom_bond_publ_flag
C1 C2 1.524(3) . ?
C1 C7 1.531(3) . ?
C1 C8 1.510(3) . ?
C2 C3 1.335(3) . ?
C2 C15 1.483(3) . ?
C3 C4 1.468(3) . ?
C4 C5 1.532(3) . ?
C4 C10 1.528(3) . ?
C5 C6 1.470(3) . ?
C5 C10 1.528(3) . ?
C6 C7 1.343(3) . ?
C7 C21 1.484(3) . ?
C8 C9 1.330(3) . ?
C9 C10 1.468(3) . ?
N11 C12 1.334(3) . ?
N11 C16 1.336(3) . ?
C12 N13 1.331(3) . ?
N13 C14 1.339(2) . ?
C14 C15 1.385(3) . ?
C15 C16 1.388(3) . ?
C21 C22 1.396(3) . ?
C21 C26 1.398(3) . ?
C22 C23 1.384(3) . ?
C23 C24 1.389(3) . ?
C24 C25 1.387(3) . ?
C24 C27 1.486(3) . ?
C25 C26 1.384(3) . ?
C27 F28 1.339(2) . ?
C27 F29 1.335(3) . ?
C27 F30 1.340(2) . ?
